data_7063773
loop_
_publ_author_name
'Ji, Yao'
'Meng, Xin'
'Han, Jia&#x2019;ao'
'Liu, Yanchen'
'Tang, Jian'
'He, Yuanchun'
'Zhang, Ensheng'
'Zhang, Xiaoxiang'
'Cao, Ziping'

_publ_section_title
;
 Dual space-conjugated pyrene-based ketone exhibits dual state-tuned
 emission wavelengths and enhanced circularly polarized luminescence
;
_journal_issue 20
_journal_name_full 'New Journal of Chemistry'
_journal_page_first 8428
_journal_page_last 8436
_journal_paper_doi 10.1039/D4NJ05310A
_journal_volume 49
_journal_year 2025
_chemical_formula_moiety 'C54 H30 O2'
_chemical_formula_sum 'C54 H30 O2'
_chemical_formula_weight 710.78
_space_group_crystal_system tetragonal
_space_group_IT_number 92
_space_group_name_Hall 'P 4abw 2nw'
_space_group_name_H-M_alt 'P 41 21 2'
_atom_sites_solution_hydrogens geom
_atom_sites_solution_primary iterative
_audit_creation_date 2025-03-10
_audit_creation_method
;
Olex2 1.5
(compiled 2023.03.06 svn.rbb2c1857 for OlexSys, GUI svn.r6748)
;
_audit_update_record
;
2025-03-10 deposited with the CCDC.	2025-04-20 downloaded from the CCDC.
;
_cell_angle_alpha 90
_cell_angle_beta 90
_cell_angle_gamma 90
_cell_formula_units_Z 4
_cell_length_a 8.1952(9)
_cell_length_b 8.1952(9)
_cell_length_c 52.758(8)
_cell_measurement_reflns_used 2560
_cell_measurement_temperature 273.15
_cell_measurement_theta_max 21.03
_cell_measurement_theta_min 2.52
_cell_volume 3543.3(8)
_computing_cell_refinement 'SAINT V8.40A (Bruker, 2019)'
_computing_data_collection 'Bruker Apex3'
_computing_data_reduction 'SAINT V8.40A (Bruker, 2019)'
_computing_molecular_graphics 'Olex2 1.5 (Dolomanov et al., 2009)'
_computing_publication_material 'Olex2 1.5 (Dolomanov et al., 2009)'
_computing_structure_refinement 'SHELXL 2018/3 (Sheldrick, 2015)'
_computing_structure_solution 'olex2.solve 1.5 (Bourhis et al., 2015)'
_diffrn_ambient_temperature 273.15
_diffrn_measured_fraction_theta_full 0.994
_diffrn_measured_fraction_theta_max 0.994
_diffrn_measurement_device_type 'Bruker APEX-II CCD'
_diffrn_measurement_method '\f and \w scans'
_diffrn_radiation_type MoK\a
_diffrn_radiation_wavelength 0.71073
_diffrn_reflns_av_R_equivalents 0.0418
_diffrn_reflns_av_unetI/netI 0.0484
_diffrn_reflns_Laue_measured_fraction_full 0.994
_diffrn_reflns_Laue_measured_fraction_max 0.994
_diffrn_reflns_limit_h_max 5
_diffrn_reflns_limit_h_min -9
_diffrn_reflns_limit_k_max 8
_diffrn_reflns_limit_k_min -9
_diffrn_reflns_limit_l_max 53
_diffrn_reflns_limit_l_min -57
_diffrn_reflns_number 8988
_diffrn_reflns_point_group_measured_fraction_full 0.995
_diffrn_reflns_point_group_measured_fraction_max 0.995
_diffrn_reflns_theta_full 22.985
_diffrn_reflns_theta_max 22.985
_diffrn_reflns_theta_min 2.515
_diffrn_source_current 30.0
_diffrn_source_power 1.5
_diffrn_source_voltage 50.0
_diffrn_standards_number 0
_exptl_absorpt_coefficient_mu 0.080
_exptl_absorpt_correction_T_max 0.7457
_exptl_absorpt_correction_T_min 0.6166
_exptl_absorpt_correction_type none
_exptl_absorpt_process_details
;
SADABS-2016/2 (Bruker,2016/2) was used for absorption correction.
wR2(int) was 0.0717 before and 0.0548 after correction.
The Ratio of minimum to maximum transmission is 0.8269.
The \l/2 correction factor is Not present.
;
_exptl_crystal_colour 'clear dark brown'
_exptl_crystal_colour_lustre clear
_exptl_crystal_colour_modifier dark
_exptl_crystal_colour_primary brown
_exptl_crystal_density_diffrn 1.332
_exptl_crystal_description block
_exptl_crystal_F_000 1480
_exptl_crystal_size_max 0.5
_exptl_crystal_size_mid 0.2
_exptl_crystal_size_min 0.2
_refine_diff_density_max 0.153
_refine_diff_density_min -0.144
_refine_diff_density_rms 0.039
_refine_ls_abs_structure_details
;
 Flack x determined using 518 quotients [(I+)-(I-)]/[(I+)+(I-)]
 (Parsons, Flack and Wagner, Acta Cryst. B69 (2013) 249-259).
;
_refine_ls_abs_structure_Flack -1.9(10)
_refine_ls_extinction_coef 0.0084(17)
_refine_ls_extinction_expression Fc^*^=kFc[1+0.001xFc^2^\l^3^/sin(2\q)]^-1/4^
_refine_ls_extinction_method 'SHELXL-2018/3 (Sheldrick 2018)'
_refine_ls_goodness_of_fit_ref 1.063
_refine_ls_hydrogen_treatment constr
_refine_ls_matrix_type full
_refine_ls_number_parameters 254
_refine_ls_number_reflns 2441
_refine_ls_number_restraints 0
_refine_ls_restrained_S_all 1.063
_refine_ls_R_factor_all 0.0793
_refine_ls_R_factor_gt 0.0537
_refine_ls_shift/su_max 0.001
_refine_ls_shift/su_mean 0.000
_refine_ls_structure_factor_coef Fsqd
_refine_ls_weighting_details 'w=1/[\s^2^(Fo^2^)+(0.0707P)^2^+0.8608P] where P=(Fo^2^+2Fc^2^)/3'
_refine_ls_weighting_scheme calc
_refine_ls_wR_factor_gt 0.1328
_refine_ls_wR_factor_ref 0.1470
_reflns_Friedel_coverage 0.566
_reflns_Friedel_fraction_full 0.997
_reflns_Friedel_fraction_max 0.997
_reflns_number_gt 1846
_reflns_number_total 2441
_reflns_threshold_expression 'I > 2\s(I)'
_cod_data_source_file d4nj05310a2.cif
_cod_data_source_block 231212_c2_0m
_cod_depositor_comments 'Adding full bibliography for 7063772--7063773.cif.'
_cod_original_cell_volume 3543.3(9)
_cod_database_code 7063773
_shelx_shelxl_version_number 2018/3
_shelx_space_group_comment
;
The symmetry employed for this shelxl refinement is uniquely defined
by the following loop, which should always be used as a source of
symmetry information in preference to the above space-group names.
They are only intended as comments.
;
_shelx_estimated_absorpt_t_max 0.984
_shelx_estimated_absorpt_t_min 0.961
_olex2_refinement_description
;
1. Fixed Uiso
 At 1.2 times of:
  All C(H) groups
2.a Aromatic/amide H refined with riding coordinates:
 C00B(H00B), C00D(H00D), C00E(H00E), C00F(H00F), C00G(H00G), C00J(H00J),
 C00K(H00K), C00L(H00L), C00M(H00M), C00N(H00N), C00O(H00O), C00P(H00P),
 C00Q(H00Q), C00R(H00R), C00S(H00S)
;
_olex2_submission_special_instructions 'No special instructions were received'

loop_
_space_group_symop_operation_xyz
'x, y, z'
'-x, -y, z+1/2'
'-y+1/2, x+1/2, z+1/4'
'y+1/2, -x+1/2, z+3/4'
'-x+1/2, y+1/2, -z+1/4'
'x+1/2, -y+1/2, -z+3/4'
'y, x, -z'
'-y, -x, -z+1/2'

loop_
_atom_site_label
_atom_site_type_symbol
_atom_site_fract_x
_atom_site_fract_y
_atom_site_fract_z
_atom_site_U_iso_or_equiv
_atom_site_adp_type
_atom_site_occupancy
_atom_site_site_symmetry_order
_atom_site_calc_flag
_atom_site_refinement_flags_posn
_atom_site_refinement_flags_adp
_atom_site_refinement_flags_occupancy
_atom_site_disorder_assembly
_atom_site_disorder_group
O001 O 0.9695(5) 0.2989(5) 0.23859(7) 0.0722(12) Uani 1 1 d . . . . .
C002 C 0.8712(6) 0.4010(6) 0.24607(10) 0.0535(14) Uani 1 1 d . . . . .
C003 C 0.4549(6) 0.5231(6) 0.21882(9) 0.0480(12) Uani 1 1 d . . . . .
C004 C 0.8903(6) 0.4858(6) 0.27081(10) 0.0515(13) Uani 1 1 d . . . . .
C005 C 0.5736(6) 0.4703(5) 0.23678(8) 0.0458(12) Uani 1 1 d . . . . .
C006 C 0.7336(6) 0.4483(6) 0.22872(9) 0.0483(13) Uani 1 1 d . . . . .
C007 C 0.4987(7) 0.5468(6) 0.19322(9) 0.0539(14) Uani 1 1 d . . . . .
C008 C 0.9751(6) 0.4967(7) 0.31524(9) 0.0530(13) Uani 1 1 d . . . . .
C009 C 0.9577(6) 0.4058(6) 0.29237(10) 0.0507(13) Uani 1 1 d . . . . .
C00A C 1.0416(6) 0.4202(7) 0.33714(10) 0.0578(14) Uani 1 1 d . . . . .
C00B C 0.2901(6) 0.5529(7) 0.22567(11) 0.0590(14) Uani 1 1 d . . . . .
H00B H 0.256307 0.534337 0.242247 0.071 Uiso 1 1 calc R U . . .
C00C C 0.9294(6) 0.6630(7) 0.31620(10) 0.0570(14) Uani 1 1 d . . . . .
C00D C 0.8701(6) 0.7381(7) 0.29443(11) 0.0619(15) Uani 1 1 d . . . . .
H00D H 0.843901 0.848532 0.294729 0.074 Uiso 1 1 calc R U . . .
C00E C 0.7729(7) 0.4656(7) 0.20292(10) 0.0626(15) Uani 1 1 d . . . . .
H00E H 0.878824 0.443738 0.197563 0.075 Uiso 1 1 calc R U . . .
C00F C 1.0026(6) 0.2383(7) 0.29244(11) 0.0620(15) Uani 1 1 d . . . . .
H00F H 0.986689 0.175864 0.277929 0.074 Uiso 1 1 calc R U . . .
C00G C 0.8498(6) 0.6490(6) 0.27220(10) 0.0567(15) Uani 1 1 d . . . . .
H00G H 0.807831 0.700717 0.257929 0.068 Uiso 1 1 calc R U . . .
C00H C 1.0917(6) 0.2547(7) 0.33641(11) 0.0617(15) Uani 1 1 d . . . . .
C00I C 1.0623(7) 0.5096(9) 0.35971(11) 0.0690(16) Uani 1 1 d . . . . .
C00J C 1.0682(7) 0.1683(7) 0.31332(12) 0.0698(16) Uani 1 1 d . . . . .
H00J H 1.099188 0.059238 0.312538 0.084 Uiso 1 1 calc R U . . .
C00K C 0.6607(7) 0.5132(7) 0.18577(10) 0.0615(15) Uani 1 1 d . . . . .
H00K H 0.690231 0.523919 0.168830 0.074 Uiso 1 1 calc R U . . .
C00L C 0.9481(7) 0.7488(8) 0.33960(12) 0.0697(17) Uani 1 1 d . . . . .
H00L H 0.917020 0.857762 0.340420 0.084 Uiso 1 1 calc R U . . .
C00M C 0.3813(9) 0.5986(7) 0.17569(12) 0.0740(18) Uani 1 1 d . . . . .
H00M H 0.410237 0.612589 0.158787 0.089 Uiso 1 1 calc R U . . .
C00N C 1.0086(8) 0.6778(9) 0.36024(13) 0.0796(19) Uani 1 1 d . . . . .
H00N H 1.016465 0.737176 0.375215 0.096 Uiso 1 1 calc R U . . .
C00O C 1.1632(7) 0.1863(9) 0.35784(14) 0.082(2) Uani 1 1 d . . . . .
H00O H 1.198132 0.078382 0.357343 0.098 Uiso 1 1 calc R U . . .
C00P C 0.1818(8) 0.6079(7) 0.20838(14) 0.0745(18) Uani 1 1 d . . . . .
H00P H 0.075965 0.632431 0.213462 0.089 Uiso 1 1 calc R U . . .
C00Q C 0.2256(9) 0.6286(7) 0.18315(13) 0.0809(19) Uani 1 1 d . . . . .
H00Q H 0.148395 0.662973 0.171383 0.097 Uiso 1 1 calc R U . . .
C00R C 1.1831(8) 0.2745(12) 0.37963(13) 0.094(2) Uani 1 1 d . . . . .
H00R H 1.231657 0.226157 0.393676 0.113 Uiso 1 1 calc R U . . .
C00S C 1.1317(8) 0.4345(10) 0.38096(12) 0.084(2) Uani 1 1 d . . . . .
H00S H 1.143307 0.492625 0.395995 0.100 Uiso 1 1 calc R U . . .

loop_
_atom_site_aniso_label
_atom_site_aniso_U_11
_atom_site_aniso_U_22
_atom_site_aniso_U_33
_atom_site_aniso_U_23
_atom_site_aniso_U_13
_atom_site_aniso_U_12
O001 0.061(2) 0.080(3) 0.075(3) -0.012(2) 0.004(2) 0.016(2)
C002 0.048(3) 0.049(3) 0.063(4) -0.001(3) 0.004(3) -0.005(2)
C003 0.049(3) 0.047(3) 0.048(3) 0.006(2) -0.007(2) -0.010(2)
C004 0.044(3) 0.050(3) 0.060(4) -0.002(3) -0.002(2) -0.001(2)
C005 0.052(3) 0.039(3) 0.046(3) -0.004(2) -0.002(2) 0.000(2)
C006 0.046(3) 0.054(3) 0.045(3) -0.003(2) 0.002(3) -0.007(2)
C007 0.065(4) 0.051(3) 0.046(3) 0.006(2) -0.010(3) -0.007(3)
C008 0.047(3) 0.061(4) 0.051(3) -0.004(3) 0.000(3) -0.004(3)
C009 0.040(3) 0.049(3) 0.063(3) 0.002(3) -0.003(3) 0.000(2)
C00A 0.047(3) 0.075(4) 0.051(3) 0.003(3) 0.002(3) -0.009(3)
C00B 0.054(3) 0.058(3) 0.064(4) 0.008(3) -0.006(3) -0.001(3)
C00C 0.053(3) 0.058(4) 0.060(4) -0.004(3) -0.002(3) -0.005(3)
C00D 0.062(4) 0.048(3) 0.076(4) -0.006(3) -0.010(3) 0.001(3)
C00E 0.065(4) 0.072(4) 0.051(4) -0.004(3) 0.011(3) -0.011(3)
C00F 0.064(4) 0.050(3) 0.072(4) -0.005(3) -0.012(3) 0.003(3)
C00G 0.055(3) 0.052(3) 0.063(4) 0.001(3) -0.008(3) 0.000(3)
C00H 0.049(3) 0.070(4) 0.066(4) 0.015(3) -0.002(3) 0.000(3)
C00I 0.057(3) 0.092(5) 0.058(4) -0.002(4) 0.004(3) -0.012(3)
C00J 0.060(4) 0.061(4) 0.089(5) 0.005(4) -0.004(4) 0.006(3)
C00K 0.074(4) 0.067(4) 0.043(3) 0.003(3) 0.007(3) -0.015(3)
C00L 0.067(4) 0.070(4) 0.072(4) -0.019(4) 0.003(3) -0.005(3)
C00M 0.098(5) 0.067(4) 0.057(4) 0.014(3) -0.022(4) -0.013(4)
C00N 0.076(4) 0.102(5) 0.062(4) -0.016(4) 0.010(4) -0.011(4)
C00O 0.062(4) 0.102(5) 0.082(5) 0.025(4) 0.001(4) 0.007(4)
C00P 0.062(4) 0.064(4) 0.097(5) 0.012(4) -0.019(4) 0.000(3)
C00Q 0.084(5) 0.074(4) 0.084(5) 0.015(4) -0.037(4) -0.001(4)
C00R 0.069(4) 0.148(8) 0.064(5) 0.029(5) -0.005(4) 0.003(5)
C00S 0.071(4) 0.124(7) 0.056(4) 0.004(4) -0.001(3) -0.004(4)

loop_
_atom_type_symbol
_atom_type_description
_atom_type_scat_dispersion_real
_atom_type_scat_dispersion_imag
_atom_type_scat_source
C C 0.0033 0.0016 'International Tables Vol C Tables 4.2.6.8 and 6.1.1.4'
H H 0.0000 0.0000 'International Tables Vol C Tables 4.2.6.8 and 6.1.1.4'
O O 0.0106 0.0060 'International Tables Vol C Tables 4.2.6.8 and 6.1.1.4'

loop_
_geom_angle_atom_site_label_1
_geom_angle_atom_site_label_2
_geom_angle_atom_site_label_3
_geom_angle
_geom_angle_site_symmetry_1
_geom_angle_site_symmetry_3
_geom_angle_publ_flag
O001 C002 C004 122.1(5) . . ?
O001 C002 C006 118.2(5) . . ?
C004 C002 C006 119.6(5) . . ?
C007 C003 C005 120.3(5) . . ?
C007 C003 C00B 117.5(5) . . ?
C00B C003 C005 122.2(5) . . ?
C009 C004 C002 121.8(4) . . ?
C00G C004 C002 118.3(5) . . ?
C00G C004 C009 119.8(5) . . ?
C003 C005 C005 122.2(4) . 8_665 ?
C006 C005 C003 118.7(4) . . ?
C006 C005 C005 119.0(3) . 8_665 ?
C005 C006 C002 123.7(4) . . ?
C005 C006 C00E 119.9(5) . . ?
C00E C006 C002 116.3(5) . . ?
C003 C007 C00K 118.6(5) . . ?
C00M C007 C003 119.9(5) . . ?
C00M C007 C00K 121.4(5) . . ?
C00A C008 C009 119.7(5) . . ?
C00C C008 C009 120.5(5) . . ?
C00C C008 C00A 119.8(5) . . ?
C004 C009 C008 118.4(5) . . ?
C00F C009 C004 123.1(5) . . ?
C00F C009 C008 118.4(5) . . ?
C00H C00A C008 120.7(5) . . ?
C00I C00A C008 120.3(6) . . ?
C00I C00A C00H 119.0(5) . . ?
C003 C00B H00B 119.6 . . ?
C00P C00B C003 120.7(5) . . ?
C00P C00B H00B 119.6 . . ?
C008 C00C C00L 118.4(5) . . ?
C00D C00C C008 119.3(5) . . ?
C00D C00C C00L 122.2(5) . . ?
C00C C00D H00D 119.8 . . ?
C00C C00D C00G 120.4(5) . . ?
C00G C00D H00D 119.8 . . ?
C006 C00E H00E 119.2 . . ?
C00K C00E C006 121.5(5) . . ?
C00K C00E H00E 119.2 . . ?
C009 C00F H00F 119.5 . . ?
C00J C00F C009 121.0(5) . . ?
C00J C00F H00F 119.5 . . ?
C004 C00G C00D 121.7(5) . . ?
C004 C00G H00G 119.2 . . ?
C00D C00G H00G 119.2 . . ?
C00A C00H C00J 117.4(5) . . ?
C00O C00H C00A 119.1(6) . . ?
C00O C00H C00J 123.5(6) . . ?
C00A C00I C00N 118.4(6) . . ?
C00S C00I C00A 119.8(6) . . ?
C00S C00I C00N 121.8(6) . . ?
C00F C00J C00H 122.7(6) . . ?
C00F C00J H00J 118.7 . . ?
C00H C00J H00J 118.7 . . ?
C007 C00K H00K 119.6 . . ?
C00E C00K C007 120.7(5) . . ?
C00E C00K H00K 119.6 . . ?
C00C C00L H00L 118.9 . . ?
C00N C00L C00C 122.2(6) . . ?
C00N C00L H00L 118.9 . . ?
C007 C00M H00M 119.7 . . ?
C00Q C00M C007 120.6(6) . . ?
C00Q C00M H00M 119.7 . . ?
C00I C00N H00N 119.5 . . ?
C00L C00N C00I 120.9(6) . . ?
C00L C00N H00N 119.5 . . ?
C00H C00O H00O 119.3 . . ?
C00R C00O C00H 121.3(7) . . ?
C00R C00O H00O 119.3 . . ?
C00B C00P H00P 119.4 . . ?
C00B C00P C00Q 121.2(6) . . ?
C00Q C00P H00P 119.4 . . ?
C00M C00Q C00P 119.9(6) . . ?
C00M C00Q H00Q 120.1 . . ?
C00P C00Q H00Q 120.1 . . ?
C00O C00R H00R 119.7 . . ?
C00O C00R C00S 120.6(7) . . ?
C00S C00R H00R 119.7 . . ?
C00I C00S H00S 120.0 . . ?
C00R C00S C00I 120.1(7) . . ?
C00R C00S H00S 120.0 . . ?

loop_
_geom_bond_atom_site_label_1
_geom_bond_atom_site_label_2
_geom_bond_distance
_geom_bond_site_symmetry_2
_geom_bond_publ_flag
O001 C002 1.227(6) . ?
C002 C004 1.487(7) . ?
C002 C006 1.503(7) . ?
C003 C005 1.425(6) . ?
C003 C007 1.411(6) . ?
C003 C00B 1.419(7) . ?
C004 C009 1.424(7) . ?
C004 C00G 1.380(7) . ?
C005 C005 1.485(9) 8_665 ?
C005 C006 1.390(7) . ?
C006 C00E 1.406(7) . ?
C007 C00K 1.411(8) . ?
C007 C00M 1.401(7) . ?
C008 C009 1.425(6) . ?
C008 C00A 1.423(7) . ?
C008 C00C 1.415(7) . ?
C009 C00F 1.422(7) . ?
C00A C00H 1.417(8) . ?
C00A C00I 1.408(7) . ?
C00B H00B 0.9300 . ?
C00B C00P 1.350(7) . ?
C00C C00D 1.391(7) . ?
C00C C00L 1.429(7) . ?
C00D H00D 0.9300 . ?
C00D C00G 1.392(7) . ?
C00E H00E 0.9300 . ?
C00E C00K 1.348(7) . ?
C00F H00F 0.9300 . ?
C00F C00J 1.353(7) . ?
C00G H00G 0.9300 . ?
C00H C00J 1.422(8) . ?
C00H C00O 1.391(8) . ?
C00I C00N 1.448(9) . ?
C00I C00S 1.400(8) . ?
C00J H00J 0.9300 . ?
C00K H00K 0.9300 . ?
C00L H00L 0.9300 . ?
C00L C00N 1.330(8) . ?
C00M H00M 0.9300 . ?
C00M C00Q 1.358(9) . ?
C00N H00N 0.9300 . ?
C00O H00O 0.9300 . ?
C00O C00R 1.368(9) . ?
C00P H00P 0.9300 . ?
C00P C00Q 1.389(8) . ?
C00Q H00Q 0.9300 . ?
C00R H00R 0.9300 . ?
C00R C00S 1.379(10) . ?
C00S H00S 0.9300 . ?

loop_
_geom_torsion_atom_site_label_1
_geom_torsion_atom_site_label_2
_geom_torsion_atom_site_label_3
_geom_torsion_atom_site_label_4
_geom_torsion
_geom_torsion_site_symmetry_1
_geom_torsion_site_symmetry_2
_geom_torsion_site_symmetry_3
_geom_torsion_site_symmetry_4
_geom_torsion_publ_flag
O001 C002 C004 C009 -34.7(7) . . . . ?
O001 C002 C004 C00G 141.6(5) . . . . ?
O001 C002 C006 C005 137.9(5) . . . . ?
O001 C002 C006 C00E -40.3(7) . . . . ?
C002 C004 C009 C008 178.7(4) . . . . ?
C002 C004 C009 C00F -3.7(7) . . . . ?
C002 C004 C00G C00D -177.6(5) . . . . ?
C002 C006 C00E C00K -177.6(5) . . . . ?
C003 C005 C006 C002 176.9(4) . . . . ?
C003 C005 C006 C00E -5.0(7) . . . . ?
C003 C007 C00K C00E -2.6(8) . . . . ?
C003 C007 C00M C00Q 1.0(8) . . . . ?
C003 C00B C00P C00Q 3.5(9) . . . . ?
C004 C002 C006 C005 -45.9(7) . . . . ?
C004 C002 C006 C00E 135.9(5) . . . . ?
C004 C009 C00F C00J 179.1(5) . . . . ?
C005 C003 C007 C00K 1.6(7) . . . . ?
C005 C003 C007 C00M 179.9(5) . . . . ?
C005 C003 C00B C00P 177.8(5) . . . . ?
C005 C005 C006 C002 -7.6(8) 8_665 . . . ?
C005 C005 C006 C00E 170.5(5) 8_665 . . . ?
C005 C006 C00E C00K 4.1(8) . . . . ?
C006 C002 C004 C009 149.3(5) . . . . ?
C006 C002 C004 C00G -34.4(7) . . . . ?
C006 C00E C00K C007 -0.2(8) . . . . ?
C007 C003 C005 C005 -173.2(5) . . . 8_665 ?
C007 C003 C005 C006 2.2(7) . . . . ?
C007 C003 C00B C00P -2.5(8) . . . . ?
C007 C00M C00Q C00P 0.0(9) . . . . ?
C008 C009 C00F C00J -3.3(7) . . . . ?
C008 C00A C00H C00J -1.9(7) . . . . ?
C008 C00A C00H C00O 177.0(5) . . . . ?
C008 C00A C00I C00N 2.3(8) . . . . ?
C008 C00A C00I C00S -178.3(5) . . . . ?
C008 C00C C00D C00G 2.6(8) . . . . ?
C008 C00C C00L C00N 0.8(8) . . . . ?
C009 C004 C00G C00D -1.2(8) . . . . ?
C009 C008 C00A C00H 0.4(7) . . . . ?
C009 C008 C00A C00I 178.8(5) . . . . ?
C009 C008 C00C C00D -1.3(7) . . . . ?
C009 C008 C00C C00L 179.6(5) . . . . ?
C009 C00F C00J C00H 1.9(9) . . . . ?
C00A C008 C009 C004 179.8(4) . . . . ?
C00A C008 C009 C00F 2.1(7) . . . . ?
C00A C008 C00C C00D 177.7(5) . . . . ?
C00A C008 C00C C00L -1.5(7) . . . . ?
C00A C00H C00J C00F 0.7(8) . . . . ?
C00A C00H C00O C00R 1.2(9) . . . . ?
C00A C00I C00N C00L -3.0(9) . . . . ?
C00A C00I C00S C00R 1.4(9) . . . . ?
C00B C003 C005 C005 6.5(7) . . . 8_665 ?
C00B C003 C005 C006 -178.2(5) . . . . ?
C00B C003 C007 C00K -178.1(5) . . . . ?
C00B C003 C007 C00M 0.3(7) . . . . ?
C00B C00P C00Q C00M -2.3(9) . . . . ?
C00C C008 C009 C004 -1.2(7) . . . . ?
C00C C008 C009 C00F -178.9(5) . . . . ?
C00C C008 C00A C00H -178.5(5) . . . . ?
C00C C008 C00A C00I -0.1(7) . . . . ?
C00C C00D C00G C004 -1.3(8) . . . . ?
C00C C00L C00N C00I 1.5(9) . . . . ?
C00D C00C C00L C00N -178.3(6) . . . . ?
C00G C004 C009 C008 2.5(7) . . . . ?
C00G C004 C009 C00F -180.0(5) . . . . ?
C00H C00A C00I C00N -179.3(5) . . . . ?
C00H C00A C00I C00S 0.1(8) . . . . ?
C00H C00O C00R C00S 0.3(10) . . . . ?
C00I C00A C00H C00J 179.7(5) . . . . ?
C00I C00A C00H C00O -1.4(8) . . . . ?
C00J C00H C00O C00R -180.0(6) . . . . ?
C00K C007 C00M C00Q 179.2(5) . . . . ?
C00L C00C C00D C00G -178.3(5) . . . . ?
C00M C007 C00K C00E 179.1(5) . . . . ?
C00N C00I C00S C00R -179.3(6) . . . . ?
C00O C00H C00J C00F -178.1(6) . . . . ?
C00O C00R C00S C00I -1.6(10) . . . . ?
C00S C00I C00N C00L 177.6(6) . . . . ?
